data_7003109
loop_
_publ_author_name
'Hollingsworth, Nathan'
'Kanna, Miki'
'Kociok-K\"ohn, Gabriele'
'Molloy, Kieran C.'
'Wongnawa, Sumpun'

_publ_section_title
;
 Synthesis and characterisation of new titanium amino-alkoxides:
 precursors for the formation of TiO2 materials
;
_journal_issue 5
_journal_name_full 'Dalton Transactions'
_journal_page_first 631
_journal_page_last 641
_journal_paper_doi 10.1039/b712375b
_journal_year 2008
_chemical_formula_moiety 'C26 H64 N4 O8 Ti2'
_chemical_formula_sum 'C26 H64 N4 O8 Ti2'
_chemical_formula_weight 656.61
_chemical_name_systematic
;
?
;
_space_group_IT_number 2
_symmetry_cell_setting triclinic
_symmetry_space_group_name_Hall '-P 1'
_symmetry_space_group_name_H-M 'P -1'
_atom_sites_solution_hydrogens geom
_atom_sites_solution_primary direct
_atom_sites_solution_secondary difmap
_audit_creation_method SHELXL-97
_cell_angle_alpha 69.9053(10)
_cell_angle_beta 76.8434(10)
_cell_angle_gamma 81.660(2)
_cell_formula_units_Z 2
_cell_length_a 9.1309(2)
_cell_length_b 12.6399(3)
_cell_length_c 17.1215(6)
_cell_measurement_reflns_used 35246
_cell_measurement_temperature 150(2)
_cell_measurement_theta_max 26.373
_cell_measurement_theta_min 2.910
_cell_volume 1802.22(9)
_computing_cell_refinement 'HKL Scalepack (Otwinski & Minor, 1997)'
_computing_data_collection 'Collect (Nonius BV, 1997-2000)'
_computing_data_reduction
;
DENZO-SCALEPACK Z. Otwinowski and W. Minor, "
Processing of X-ray Diffraction Data Collected in Oscillation Mode ",
Methods in Enzymology, Volume 276: Macromolecular Crystallography,
part A, p.307-326, 1997,C.W. Carter, Jr. & R. M. Sweet, Eds., Academic Press.
;
_computing_molecular_graphics 'ORTEP3 for Windows - Farrugia, L. J. J. Appl. Crystallogr. 1997, 30, 565'
_computing_publication_material
;
WinGX publication routines, Farrugia,
L. J., J. Appl. Crystallogr., 1999, 32, 837-838
;
_computing_structure_refinement
;
SHELXL97 -Program for Crystal Structure Analysis (Release 97-2).
Sheldrick, G.M., Instit\"ut f\"ur Anorganische Chemie der Universit\"at,
Tammanstrasse 4, D-3400 G\"ottingen, Germany, 1998
;
_computing_structure_solution
;
SIR97- Altomare A., Burla M.C., Camalli M., Cascarano G.L., Giacovazzo C. ,
Guagliardi A., Moliterni A.G.G., Polidori G.,Spagna R.
(1999) J. Appl. Cryst. 32, 115-119
;
_diffrn_ambient_temperature 150(2)
_diffrn_measured_fraction_theta_full 0.976
_diffrn_measured_fraction_theta_max 0.976
_diffrn_measurement_device '95mm CCD camera on \k-goniostat'
_diffrn_measurement_device_type 'Nonius Kappa CCD'
_diffrn_measurement_method '\f and \v scans'
_diffrn_radiation_monochromator graphite
_diffrn_radiation_source 'fine-focus sealed tube'
_diffrn_radiation_type MoK\a
_diffrn_radiation_wavelength 0.71073
_diffrn_reflns_av_R_equivalents 0.0595
_diffrn_reflns_av_sigmaI/netI 0.0607
_diffrn_reflns_limit_h_max 11
_diffrn_reflns_limit_h_min -11
_diffrn_reflns_limit_k_max 15
_diffrn_reflns_limit_k_min -15
_diffrn_reflns_limit_l_max 21
_diffrn_reflns_limit_l_min -21
_diffrn_reflns_number 23383
_diffrn_reflns_theta_full 26.16
_diffrn_reflns_theta_max 26.16
_diffrn_reflns_theta_min 4.90
_diffrn_standards_decay_% 0
_diffrn_standards_number 0
_exptl_absorpt_coefficient_mu 0.488
_exptl_absorpt_correction_T_max 0.9760
_exptl_absorpt_correction_T_min 0.8674
_exptl_absorpt_correction_type multi-scan
_exptl_absorpt_process_details
;
multi-scan from symmetry-related measurements
Sortav (Blessing 1995)
;
_exptl_crystal_colour colourless
_exptl_crystal_density_diffrn 1.210
_exptl_crystal_density_method 'not measured'
_exptl_crystal_description 'irregular shape'
_exptl_crystal_F_000 712
_exptl_crystal_size_max 0.30
_exptl_crystal_size_mid 0.20
_exptl_crystal_size_min 0.05
_refine_diff_density_max 0.948
_refine_diff_density_min -0.481
_refine_diff_density_rms 0.065
_refine_ls_extinction_method none
_refine_ls_goodness_of_fit_ref 1.055
_refine_ls_hydrogen_treatment noref
_refine_ls_matrix_type full
_refine_ls_number_parameters 410
_refine_ls_number_reflns 7052
_refine_ls_number_restraints 0
_refine_ls_restrained_S_all 1.055
_refine_ls_R_factor_all 0.0799
_refine_ls_R_factor_gt 0.0493
_refine_ls_shift/su_max 0.001
_refine_ls_shift/su_mean 0.000
_refine_ls_structure_factor_coef Fsqd
_refine_ls_weighting_details 'calc w=1/[\s^2^(Fo^2^)+(0.0559P)^2^+1.1854P] where P=(Fo^2^+2Fc^2^)/3'
_refine_ls_weighting_scheme calc
_refine_ls_wR_factor_gt 0.1180
_refine_ls_wR_factor_ref 0.1342
_reflns_number_gt 5058
_reflns_number_total 7052
_reflns_threshold_expression >2sigma(I)
_cod_data_source_file b712375b.txt
_cod_data_source_block h06kcm24_compound1
_cod_original_cell_volume 1802.30(9)
_cod_database_code 7003109

loop_
_symmetry_equiv_pos_as_xyz
'x, y, z'
'-x, -y, -z'

loop_
_atom_site_label
_atom_site_type_symbol
_atom_site_fract_x
_atom_site_fract_y
_atom_site_fract_z
_atom_site_U_iso_or_equiv
_atom_site_adp_type
_atom_site_occupancy
_atom_site_symmetry_multiplicity
_atom_site_calc_flag
_atom_site_refinement_flags
_atom_site_disorder_assembly
_atom_site_disorder_group
Ti1 Ti 0.98296(5) 0.36473(4) 0.01492(3) 0.02880(14) Uani 1 1 d . . .
O1 O 1.0212(2) 0.24311(15) 0.10891(12) 0.0347(4) Uani 1 1 d . . .
O2 O 0.8582(2) 0.30712(17) -0.02861(13) 0.0390(5) Uani 1 1 d . . .
O3 O 1.1588(2) 0.33379(16) -0.05043(13) 0.0390(5) Uani 1 1 d . . .
O4 O 0.92195(19) 0.52460(15) -0.05192(11) 0.0298(4) Uani 1 1 d . . .
N1 N 0.7556(2) 0.35636(19) 0.12283(15) 0.0319(5) Uani 1 1 d . . .
N2 N 0.8272(3) -0.0065(2) 0.25931(16) 0.0416(6) Uani 1 1 d . . .
C1 C 0.7629(3) 0.4125(3) 0.18453(19) 0.0383(7) Uani 1 1 d . . .
H1A H 0.7640 0.4942 0.1561 0.057 Uiso 1 1 calc R . .
H1B H 0.8549 0.3842 0.2078 0.057 Uiso 1 1 calc R . .
H1C H 0.6746 0.3962 0.2305 0.057 Uiso 1 1 calc R . .
C2 C 0.6133(3) 0.3972(3) 0.0917(2) 0.0419(7) Uani 1 1 d . . .
H2A H 0.6082 0.3637 0.0487 0.063 Uiso 1 1 calc R . .
H2B H 0.6091 0.4797 0.0667 0.063 Uiso 1 1 calc R . .
H2C H 0.5280 0.3755 0.1390 0.063 Uiso 1 1 calc R . .
C3 C 0.7573(3) 0.2331(2) 0.16372(18) 0.0338(6) Uani 1 1 d . . .
H3A H 0.7274 0.1980 0.1267 0.041 Uiso 1 1 calc R . .
H3B H 0.6841 0.2150 0.2181 0.041 Uiso 1 1 calc R . .
C4 C 0.9150(3) 0.1858(2) 0.17983(18) 0.0340(6) Uani 1 1 d . . .
H4 H 0.9308 0.1987 0.2317 0.041 Uiso 1 1 calc R . .
C5 C 0.9387(3) 0.0605(2) 0.19099(19) 0.0384(7) Uani 1 1 d . . .
H5A H 0.9337 0.0493 0.1372 0.046 Uiso 1 1 calc R . .
H5B H 1.0409 0.0326 0.2032 0.046 Uiso 1 1 calc R . .
C6 C 0.8398(4) -0.1211(3) 0.2564(3) 0.0547(9) Uani 1 1 d . . .
H6A H 0.9406 -0.1562 0.2644 0.082 Uiso 1 1 calc R . .
H6B H 0.8236 -0.1192 0.2013 0.082 Uiso 1 1 calc R . .
H6C H 0.7637 -0.1649 0.3015 0.082 Uiso 1 1 calc R . .
C7 C 0.8471(5) -0.0093(3) 0.3416(2) 0.0686(11) Uani 1 1 d . . .
H7A H 0.9504 -0.0381 0.3489 0.103 Uiso 1 1 calc R . .
H7B H 0.7758 -0.0588 0.3861 0.103 Uiso 1 1 calc R . .
H7C H 0.8286 0.0672 0.3456 0.103 Uiso 1 1 calc R . .
C8 C 0.8634(4) 0.2635(3) -0.0940(2) 0.0469(8) Uani 1 1 d . . .
H8A H 0.9617 0.2772 -0.1335 0.056 Uiso 1 1 calc R . .
H8B H 0.7830 0.3032 -0.1261 0.056 Uiso 1 1 calc R . .
C9 C 0.8432(4) 0.1400(3) -0.0607(3) 0.0635(10) Uani 1 1 d . . .
H9A H 0.9251 0.1001 -0.0309 0.095 Uiso 1 1 calc R . .
H9B H 0.8449 0.1124 -0.1078 0.095 Uiso 1 1 calc R . .
H9C H 0.7463 0.1262 -0.0213 0.095 Uiso 1 1 calc R . .
C10 C 1.2581(4) 0.2377(3) -0.0521(3) 0.0579(9) Uani 1 1 d . . .
H10A H 1.2479 0.2138 -0.0997 0.069 Uiso 1 1 calc R . .
H10B H 1.2296 0.1751 0.0011 0.069 Uiso 1 1 calc R . .
C11 C 1.4165(4) 0.2596(4) -0.0615(3) 0.0671(11) Uani 1 1 d . . .
H11A H 1.4442 0.3233 -0.1131 0.101 Uiso 1 1 calc R . .
H11B H 1.4819 0.1922 -0.0656 0.101 Uiso 1 1 calc R . .
H11C H 1.4287 0.2777 -0.0123 0.101 Uiso 1 1 calc R . .
C12 C 0.7993(3) 0.5593(2) -0.09699(18) 0.0336(6) Uani 1 1 d . . .
H12A H 0.7440 0.6274 -0.0855 0.040 Uiso 1 1 calc R . .
H12B H 0.7286 0.4986 -0.0752 0.040 Uiso 1 1 calc R . .
C13 C 0.8486(3) 0.5849(3) -0.19101(19) 0.0421(7) Uani 1 1 d . . .
H13A H 0.9094 0.6505 -0.2142 0.063 Uiso 1 1 calc R . .
H13B H 0.7596 0.6015 -0.2174 0.063 Uiso 1 1 calc R . .
H13C H 0.9089 0.5195 -0.2029 0.063 Uiso 1 1 calc R . .
Ti2 Ti 0.57021(5) 0.36653(4) 0.51769(3) 0.03099(15) Uani 1 1 d . . .
O5 O 0.4977(2) 0.24416(16) 0.61043(13) 0.0378(5) Uani 1 1 d . A .
O7 O 0.7647(2) 0.31644(17) 0.48275(13) 0.0413(5) Uani 1 1 d . . .
O6 O 0.4855(2) 0.32767(17) 0.44619(13) 0.0426(5) Uani 1 1 d . . .
O8 O 0.61561(19) 0.52852(15) 0.45250(12) 0.0313(4) Uani 1 1 d . . .
N3 N 0.6823(3) 0.3680(2) 0.63322(15) 0.0360(6) Uani 1 1 d . . .
N4 N 0.6547(3) 0.0008(2) 0.76898(18) 0.0467(7) Uani 1 1 d . . .
C21 C 0.5852(4) 0.4238(3) 0.6916(2) 0.0429(7) Uani 1 1 d . A .
H21A H 0.4878 0.3901 0.7128 0.064 Uiso 1 1 calc R . .
H21B H 0.5692 0.5046 0.6614 0.064 Uiso 1 1 calc R . .
H21C H 0.6341 0.4136 0.7393 0.064 Uiso 1 1 calc R . .
C22 C 0.8309(3) 0.4158(3) 0.6085(2) 0.0486(8) Uani 1 1 d . A .
H22A H 0.8758 0.3976 0.6588 0.073 Uiso 1 1 calc R . .
H22B H 0.8182 0.4979 0.5828 0.073 Uiso 1 1 calc R . .
H22C H 0.8972 0.3833 0.5674 0.073 Uiso 1 1 calc R . .
C23 C 0.7015(3) 0.2450(2) 0.6760(2) 0.0404(7) Uani 1 1 d . A .
H23A H 0.7240 0.2301 0.7329 0.048 Uiso 1 1 calc R . .
H23B H 0.7871 0.2116 0.6427 0.048 Uiso 1 1 calc R . .
C24 C 0.5577(3) 0.1913(2) 0.68424(19) 0.0377(7) Uani 1 1 d . . .
H24 H 0.4828 0.2026 0.7338 0.045 Uiso 1 1 calc R A .
C25 C 0.5856(3) 0.0652(2) 0.6966(2) 0.0414(7) Uani 1 1 d . A .
H25A H 0.4881 0.0342 0.7035 0.050 Uiso 1 1 calc R . .
H25B H 0.6515 0.0548 0.6448 0.050 Uiso 1 1 calc R . .
C26 C 0.7019(4) -0.1140(3) 0.7669(3) 0.0605(10) Uani 1 1 d . . .
H26A H 0.7502 -0.1561 0.8154 0.091 Uiso 1 1 calc R . .
H26B H 0.7735 -0.1110 0.7142 0.091 Uiso 1 1 calc R . .
H26C H 0.6134 -0.1519 0.7699 0.091 Uiso 1 1 calc R . .
C27 C 0.5512(5) -0.0051(3) 0.8481(2) 0.0709(11) Uani 1 1 d . . .
H27A H 0.4591 -0.0378 0.8498 0.106 Uiso 1 1 calc R . .
H27B H 0.5258 0.0711 0.8522 0.106 Uiso 1 1 calc R . .
H27C H 0.5988 -0.0525 0.8956 0.106 Uiso 1 1 calc R . .
C28 C 0.3890(10) 0.2465(8) 0.4503(7) 0.052(2) Uani 0.65 1 d P A 1
H28A H 0.3190 0.2824 0.4104 0.062 Uiso 0.65 1 calc PR A 1
H28B H 0.3279 0.2200 0.5082 0.062 Uiso 0.65 1 calc PR A 1
C29 C 0.4743(14) 0.1499(9) 0.4290(8) 0.136(5) Uani 0.65 1 d P A 1
H29A H 0.4043 0.0965 0.4313 0.203 Uiso 0.65 1 calc PR A 1
H29B H 0.5408 0.1124 0.4697 0.203 Uiso 0.65 1 calc PR A 1
H29C H 0.5350 0.1759 0.3717 0.203 Uiso 0.65 1 calc PR A 1
C30 C 0.8566(13) 0.2761(8) 0.4186(7) 0.047(2) Uani 0.65 1 d P B 1
H30A H 0.9328 0.3304 0.3836 0.056 Uiso 0.65 1 calc PR B 1
H30B H 0.7940 0.2674 0.3813 0.056 Uiso 0.65 1 calc PR B 1
C31 C 0.9351(13) 0.1615(8) 0.4617(7) 0.093(4) Uani 0.65 1 d P B 1
H31A H 1.0016 0.1332 0.4185 0.139 Uiso 0.65 1 calc PR B 1
H31B H 0.8590 0.1076 0.4946 0.139 Uiso 0.65 1 calc PR B 1
H31C H 0.9947 0.1707 0.4996 0.139 Uiso 0.65 1 calc PR B 1
C28A C 0.456(2) 0.217(2) 0.4491(16) 0.076(6) Uani 0.35 1 d P A 2
H28C H 0.5487 0.1792 0.4238 0.092 Uiso 0.35 1 calc PR A 2
H28D H 0.4230 0.1688 0.5084 0.092 Uiso 0.35 1 calc PR A 2
C29A C 0.341(3) 0.2332(18) 0.4020(15) 0.167(11) Uani 0.35 1 d P A 2
H29D H 0.3132 0.1597 0.4051 0.251 Uiso 0.35 1 calc PR A 2
H29E H 0.3781 0.2768 0.3427 0.251 Uiso 0.35 1 calc PR A 2
H29F H 0.2530 0.2744 0.4256 0.251 Uiso 0.35 1 calc PR A 2
C30A C 0.837(3) 0.2401(16) 0.4431(12) 0.048(4) Uani 0.35 1 d P B 2
H30C H 0.8088 0.1633 0.4795 0.058 Uiso 0.35 1 calc PR B 2
H30D H 0.8017 0.2569 0.3893 0.058 Uiso 0.35 1 calc PR B 2
C31A C 0.989(2) 0.241(3) 0.4263(15) 0.141(11) Uani 0.35 1 d P B 2
H31D H 1.0332 0.1889 0.3946 0.212 Uiso 0.35 1 calc PR B 2
H31E H 1.0259 0.2173 0.4796 0.212 Uiso 0.35 1 calc PR B 2
H31F H 1.0179 0.3175 0.3925 0.212 Uiso 0.35 1 calc PR B 2
C32 C 0.7615(3) 0.5688(2) 0.41093(18) 0.0346(6) Uani 1 1 d . A .
H32A H 0.8394 0.5145 0.4379 0.041 Uiso 1 1 calc R . .
H32B H 0.7677 0.6419 0.4188 0.041 Uiso 1 1 calc R . .
C33 C 0.7948(3) 0.5844(3) 0.31727(19) 0.0430(7) Uani 1 1 d . . .
H33A H 0.7790 0.5144 0.3087 0.064 Uiso 1 1 calc R A .
H33B H 0.8997 0.6029 0.2935 0.064 Uiso 1 1 calc R . .
H33C H 0.7272 0.6459 0.2888 0.064 Uiso 1 1 calc R . .

loop_
_atom_site_aniso_label
_atom_site_aniso_U_11
_atom_site_aniso_U_22
_atom_site_aniso_U_33
_atom_site_aniso_U_23
_atom_site_aniso_U_13
_atom_site_aniso_U_12
Ti1 0.0285(3) 0.0228(3) 0.0312(3) -0.0042(2) -0.0044(2) -0.00285(18)
O1 0.0306(10) 0.0266(10) 0.0376(11) -0.0002(8) -0.0035(8) -0.0036(7)
O2 0.0424(11) 0.0364(12) 0.0408(12) -0.0137(10) -0.0075(9) -0.0085(8)
O3 0.0367(11) 0.0304(11) 0.0395(12) -0.0061(9) 0.0021(9) 0.0024(8)
O4 0.0280(9) 0.0257(10) 0.0321(10) -0.0035(8) -0.0082(8) -0.0012(7)
N1 0.0296(12) 0.0270(12) 0.0340(13) -0.0042(10) -0.0052(10) -0.0015(9)
N2 0.0422(14) 0.0268(13) 0.0441(15) 0.0008(11) -0.0011(11) -0.0076(10)
C1 0.0387(16) 0.0350(16) 0.0374(17) -0.0099(13) -0.0026(13) -0.0021(12)
C2 0.0296(15) 0.0455(18) 0.0432(18) -0.0073(15) -0.0053(13) -0.0002(12)
C3 0.0323(14) 0.0266(15) 0.0353(16) -0.0025(12) -0.0017(12) -0.0060(11)
C4 0.0334(15) 0.0267(15) 0.0329(15) -0.0009(12) -0.0003(12) -0.0050(11)
C5 0.0378(16) 0.0288(15) 0.0416(17) -0.0043(13) -0.0029(13) -0.0058(11)
C6 0.0471(19) 0.0298(17) 0.078(3) -0.0067(17) -0.0051(17) -0.0105(13)
C7 0.095(3) 0.050(2) 0.044(2) -0.0018(18) 0.008(2) -0.021(2)
C8 0.0485(18) 0.048(2) 0.052(2) -0.0239(17) -0.0122(15) -0.0036(14)
C9 0.073(2) 0.049(2) 0.072(3) -0.029(2) -0.004(2) -0.0113(18)
C10 0.049(2) 0.052(2) 0.065(2) -0.0200(19) -0.0063(17) 0.0154(16)
C11 0.055(2) 0.073(3) 0.072(3) -0.030(2) -0.0101(19) 0.0126(18)
C12 0.0273(14) 0.0350(16) 0.0348(16) -0.0041(13) -0.0111(12) -0.0003(11)
C13 0.0385(16) 0.0472(19) 0.0390(17) -0.0094(15) -0.0130(13) -0.0005(13)
Ti2 0.0316(3) 0.0252(3) 0.0334(3) -0.0037(2) -0.0088(2) -0.00361(19)
O5 0.0387(11) 0.0306(11) 0.0395(12) 0.0017(9) -0.0164(9) -0.0067(8)
O7 0.0377(11) 0.0366(12) 0.0452(12) -0.0113(10) -0.0074(9) 0.0048(8)
O6 0.0554(13) 0.0334(12) 0.0422(12) -0.0082(10) -0.0173(10) -0.0110(9)
O8 0.0271(9) 0.0284(10) 0.0334(10) -0.0023(8) -0.0049(8) -0.0065(7)
N3 0.0360(13) 0.0293(13) 0.0392(14) -0.0023(11) -0.0113(11) -0.0072(9)
N4 0.0538(16) 0.0266(14) 0.0559(18) 0.0006(12) -0.0258(13) -0.0014(11)
C21 0.0537(19) 0.0368(17) 0.0399(18) -0.0075(14) -0.0181(14) -0.0056(13)
C22 0.0463(18) 0.048(2) 0.051(2) -0.0036(16) -0.0197(15) -0.0179(14)
C23 0.0402(16) 0.0349(17) 0.0414(17) -0.0009(13) -0.0161(13) -0.0027(12)
C24 0.0388(16) 0.0287(15) 0.0388(17) 0.0006(13) -0.0118(13) -0.0030(11)
C25 0.0428(17) 0.0308(16) 0.0459(18) -0.0031(14) -0.0139(14) -0.0018(12)
C26 0.057(2) 0.0336(19) 0.086(3) -0.0056(18) -0.0286(19) 0.0019(15)
C27 0.110(3) 0.048(2) 0.047(2) 0.0000(18) -0.027(2) 0.000(2)
C28 0.062(5) 0.045(5) 0.057(4) -0.018(4) -0.015(4) -0.021(4)
C29 0.167(10) 0.088(7) 0.174(11) -0.101(8) 0.050(8) -0.063(7)
C30 0.049(5) 0.040(6) 0.034(6) -0.002(4) -0.002(4) 0.014(4)
C31 0.113(9) 0.090(6) 0.081(7) -0.049(5) -0.046(6) 0.070(6)
C28A 0.094(15) 0.063(14) 0.088(11) -0.029(9) -0.033(13) -0.018(11)
C29A 0.28(3) 0.101(15) 0.19(2) -0.045(14) -0.15(2) -0.075(17)
C30A 0.075(11) 0.034(10) 0.025(10) 0.003(6) -0.016(8) 0.006(8)
C31A 0.071(13) 0.27(3) 0.107(18) -0.12(2) -0.029(12) 0.066(18)
C32 0.0286(14) 0.0336(16) 0.0369(16) -0.0045(13) -0.0049(12) -0.0073(11)
C33 0.0369(16) 0.051(2) 0.0376(17) -0.0100(15) -0.0025(13) -0.0099(13)

loop_
_atom_type_symbol
_atom_type_description
_atom_type_scat_dispersion_real
_atom_type_scat_dispersion_imag
_atom_type_scat_source
C C 0.0033 0.0016 'International Tables Vol C Tables 4.2.6.8 and 6.1.1.4'
H H 0.0000 0.0000 'International Tables Vol C Tables 4.2.6.8 and 6.1.1.4'
O O 0.0106 0.0060 'International Tables Vol C Tables 4.2.6.8 and 6.1.1.4'
N N 0.0061 0.0033 'International Tables Vol C Tables 4.2.6.8 and 6.1.1.4'
Ti Ti 0.2776 0.4457 'International Tables Vol C Tables 4.2.6.8 and 6.1.1.4'

loop_
_geom_angle_atom_site_label_1
_geom_angle_atom_site_label_2
_geom_angle_atom_site_label_3
_geom_angle
_geom_angle_site_symmetry_1
_geom_angle_site_symmetry_3
_geom_angle_publ_flag
O3 Ti1 O2 97.19(9) . . ?
O3 Ti1 O1 92.42(8) . . ?
O2 Ti1 O1 102.56(9) . . ?
O3 Ti1 O4 102.65(8) . . ?
O2 Ti1 O4 91.53(8) . . ?
O1 Ti1 O4 157.96(9) . . ?
O3 Ti1 O4 93.01(8) . 2_765 ?
O2 Ti1 O4 161.68(8) . 2_765 ?
O1 Ti1 O4 92.13(8) . 2_765 ?
O4 Ti1 O4 71.35(8) . 2_765 ?
O3 Ti1 N1 165.60(8) . . ?
O2 Ti1 N1 80.50(8) . . ?
O1 Ti1 N1 74.38(8) . . ?
O4 Ti1 N1 91.64(7) . . ?
O4 Ti1 N1 93.21(7) 2_765 . ?
O3 Ti1 Ti1 99.53(7) . 2_765 ?
O2 Ti1 Ti1 127.52(7) . 2_765 ?
O1 Ti1 Ti1 125.83(7) . 2_765 ?
O4 Ti1 Ti1 36.27(5) . 2_765 ?
O4 Ti1 Ti1 35.07(5) 2_765 2_765 ?
N1 Ti1 Ti1 93.00(6) . 2_765 ?
C4 O1 Ti1 127.57(16) . . ?
C8 O2 Ti1 140.11(19) . . ?
C10 O3 Ti1 136.6(2) . . ?
C12 O4 Ti1 126.15(16) . . ?
C12 O4 Ti1 122.64(16) . 2_765 ?
Ti1 O4 Ti1 108.65(8) . 2_765 ?
C3 N1 C2 108.9(2) . . ?
C3 N1 C1 110.4(2) . . ?
C2 N1 C1 108.0(2) . . ?
C3 N1 Ti1 98.93(15) . . ?
C2 N1 Ti1 116.06(18) . . ?
C1 N1 Ti1 114.06(16) . . ?
C7 N2 C6 109.5(3) . . ?
C7 N2 C5 111.4(3) . . ?
C6 N2 C5 109.9(2) . . ?
N1 C3 C4 109.8(2) . . ?
O1 C4 C5 108.4(2) . . ?
O1 C4 C3 108.3(2) . . ?
C5 C4 C3 111.5(2) . . ?
N2 C5 C4 113.1(2) . . ?
O2 C8 C9 111.5(3) . . ?
O3 C10 C11 112.2(3) . . ?
O4 C12 C13 113.5(2) . . ?
O6 Ti2 O7 97.05(10) . . ?
O6 Ti2 O5 92.78(9) . . ?
O7 Ti2 O5 103.16(9) . . ?
O6 Ti2 O8 102.79(9) . . ?
O7 Ti2 O8 91.37(8) . . ?
O5 Ti2 O8 157.29(9) . . ?
O6 Ti2 O8 93.85(9) . 2_666 ?
O7 Ti2 O8 161.21(9) . 2_666 ?
O5 Ti2 O8 91.52(8) . 2_666 ?
O8 Ti2 O8 71.25(8) . 2_666 ?
O6 Ti2 N3 165.54(9) . . ?
O7 Ti2 N3 80.20(9) . . ?
O5 Ti2 N3 74.23(8) . . ?
O8 Ti2 N3 91.50(8) . . ?
O8 Ti2 N3 92.83(8) 2_666 . ?
O6 Ti2 Ti2 100.14(7) . 2_666 ?
O7 Ti2 Ti2 127.25(7) . 2_666 ?
O5 Ti2 Ti2 125.15(7) . 2_666 ?
O8 Ti2 Ti2 36.22(5) . 2_666 ?
O8 Ti2 Ti2 35.03(5) 2_666 2_666 ?
N3 Ti2 Ti2 92.67(6) . 2_666 ?
C24 O5 Ti2 127.38(17) . . ?
C30A O7 Ti2 137.6(11) . . ?
C30 O7 Ti2 141.9(6) . . ?
C28 O6 Ti2 138.5(5) . . ?
C28A O6 Ti2 129.1(9) . . ?
C32 O8 Ti2 126.31(16) . . ?
C32 O8 Ti2 122.98(16) . 2_666 ?
Ti2 O8 Ti2 108.75(8) . 2_666 ?
C21 N3 C22 107.1(2) . . ?
C21 N3 C23 110.6(2) . . ?
C22 N3 C23 109.1(2) . . ?
C21 N3 Ti2 114.75(17) . . ?
C22 N3 Ti2 115.98(19) . . ?
C23 N3 Ti2 99.03(17) . . ?
C27 N4 C25 111.3(3) . . ?
C27 N4 C26 108.9(3) . . ?
C25 N4 C26 110.2(3) . . ?
N3 C23 C24 109.5(2) . . ?
O5 C24 C23 109.1(2) . . ?
O5 C24 C25 108.5(2) . . ?
C23 C24 C25 112.1(2) . . ?
N4 C25 C24 114.2(3) . . ?
O6 C28 C29 111.7(8) . . ?
O7 C30 C31 108.2(7) . . ?
C29A C28A O6 106.5(17) . . ?
C31A C30A O7 114(2) . . ?
O8 C32 C33 112.9(2) . . ?

loop_
_geom_bond_atom_site_label_1
_geom_bond_atom_site_label_2
_geom_bond_distance
_geom_bond_site_symmetry_2
_geom_bond_publ_flag
Ti1 O3 1.8122(18) . ?
Ti1 O2 1.839(2) . ?
Ti1 O1 1.8641(19) . ?
Ti1 O4 2.0194(18) . ?
Ti1 O4 2.0793(19) 2_765 ?
Ti1 N1 2.432(2) . ?
Ti1 Ti1 3.3298(9) 2_765 ?
O1 C4 1.415(3) . ?
O2 C8 1.398(4) . ?
O3 C10 1.410(4) . ?
O4 C12 1.435(3) . ?
O4 Ti1 2.0793(19) 2_765 ?
N1 C3 1.472(3) . ?
N1 C2 1.474(3) . ?
N1 C1 1.478(4) . ?
N2 C7 1.450(5) . ?
N2 C6 1.453(4) . ?
N2 C5 1.466(4) . ?
C3 C4 1.524(4) . ?
C4 C5 1.518(4) . ?
C8 C9 1.490(5) . ?
C10 C11 1.474(5) . ?
C12 C13 1.501(4) . ?
Ti2 O6 1.815(2) . ?
Ti2 O7 1.8338(19) . ?
Ti2 O5 1.8662(19) . ?
Ti2 O8 2.0187(18) . ?
Ti2 O8 2.0778(18) 2_666 ?
Ti2 N3 2.432(2) . ?
Ti2 Ti2 3.3301(10) 2_666 ?
O5 C24 1.404(3) . ?
O7 C30A 1.37(3) . ?
O7 C30 1.418(12) . ?
O6 C28 1.421(10) . ?
O6 C28A 1.45(2) . ?
O8 C32 1.434(3) . ?
O8 Ti2 2.0778(18) 2_666 ?
N3 C21 1.476(4) . ?
N3 C22 1.478(4) . ?
N3 C23 1.478(4) . ?
N4 C27 1.449(5) . ?
N4 C25 1.453(4) . ?
N4 C26 1.463(4) . ?
C23 C24 1.521(4) . ?
C24 C25 1.525(4) . ?
C28 C29 1.460(13) . ?
C30 C31 1.536(12) . ?
C28A C29A 1.42(3) . ?
C30A C31A 1.35(3) . ?
C32 C33 1.510(4) . ?
